data_7717729
loop_
_publ_author_name
'Mandal, Suman'
'Lahkar, Bikash'
'Muduli, Gopendra'
'Rawat, Arushi'
'Sahu, Abhilash'
'Tsutsumi, Osamu'
'Prabusankar, Ganesan'

_publ_section_title
;
 Fluorescent zinc(II) thione and selone complexes for light-emitting
 applications.
;
_journal_name_full 'Dalton transactions (Cambridge, England : 2003)'
_journal_paper_doi 10.1039/d4dt02924k
_journal_year 2024
_chemical_formula_moiety 'C42 H40 Cl2 N4 S2 Zn'
_chemical_formula_sum 'C42 H40 Cl2 N4 S2 Zn'
_chemical_formula_weight 801.17
_space_group_crystal_system monoclinic
_space_group_IT_number 15
_space_group_name_Hall '-C 2yc'
_space_group_name_H-M_alt 'C 1 2/c 1'
_atom_sites_solution_hydrogens geom
_atom_sites_solution_primary dual
_audit_creation_date 2024-06-23
_audit_creation_method
;
Olex2 1.5
(compiled 2024.02.16 svn.r378c4104 for OlexSys, GUI svn.r6928)
;
_audit_update_record
;
2024-10-18 deposited with the CCDC.	2024-12-02 downloaded from the CCDC.
;
_cell_angle_alpha 90
_cell_angle_beta 105.501(2)
_cell_angle_gamma 90
_cell_formula_units_Z 8
_cell_length_a 39.7664(15)
_cell_length_b 10.2851(4)
_cell_length_c 20.4074(8)
_cell_measurement_reflns_used 9888
_cell_measurement_temperature 273(2)
_cell_measurement_theta_max 26.23
_cell_measurement_theta_min 2.23
_cell_volume 8043.1(5)
_computing_cell_refinement 'SAINT V8.40A (Bruker, 2019)'
_computing_data_reduction 'SAINT V8.40A (Bruker, 2019)'
_computing_molecular_graphics 'Olex2 1.5 (Dolomanov et al., 2009)'
_computing_publication_material 'Olex2 1.5 (Dolomanov et al., 2009)'
_computing_structure_refinement 'SHELXL 2018/3 (Sheldrick, 2015)'
_computing_structure_solution 'SHELXT 2018/2 (Sheldrick, 2018)'
_diffrn_ambient_temperature 273.15
_diffrn_measured_fraction_theta_full 1.000
_diffrn_measured_fraction_theta_max 0.998
_diffrn_measurement_device_type 'Bruker APEX-II CCD'
_diffrn_measurement_method '\f and \w scans'
_diffrn_radiation_type MoK\a
_diffrn_radiation_wavelength 0.71073
_diffrn_reflns_av_R_equivalents 0.0736
_diffrn_reflns_av_unetI/netI 0.0366
_diffrn_reflns_Laue_measured_fraction_full 1.000
_diffrn_reflns_Laue_measured_fraction_max 0.998
_diffrn_reflns_limit_h_max 50
_diffrn_reflns_limit_h_min -48
_diffrn_reflns_limit_k_max 13
_diffrn_reflns_limit_k_min -13
_diffrn_reflns_limit_l_max 26
_diffrn_reflns_limit_l_min -26
_diffrn_reflns_number 90769
_diffrn_reflns_point_group_measured_fraction_full 1.000
_diffrn_reflns_point_group_measured_fraction_max 0.998
_diffrn_reflns_theta_full 25.242
_diffrn_reflns_theta_max 27.151
_diffrn_reflns_theta_min 2.050
_diffrn_source_current 1.4
_diffrn_source_power 0.07
_diffrn_source_voltage 50.0
_diffrn_standards_number 0
_exptl_absorpt_coefficient_mu 0.882
_exptl_absorpt_correction_T_max 0.7455
_exptl_absorpt_correction_T_min 0.7005
_exptl_absorpt_correction_type multi-scan
_exptl_absorpt_process_details
;
SADABS-2016/2 (Bruker,2016/2) was used for absorption correction.
wR2(int) was 0.1217 before and 0.0631 after correction.
The Ratio of minimum to maximum transmission is 0.9396.
The \l/2 correction factor is Not present.
;
_exptl_crystal_colour 'metallic light colourless'
_exptl_crystal_colour_lustre metallic
_exptl_crystal_colour_modifier light
_exptl_crystal_colour_primary colourless
_exptl_crystal_density_diffrn 1.323
_exptl_crystal_description plate
_exptl_crystal_F_000 3328
_exptl_crystal_size_max 0.27
_exptl_crystal_size_mid 0.21
_exptl_crystal_size_min 0.17
_refine_diff_density_max 1.024
_refine_diff_density_min -0.359
_refine_diff_density_rms 0.052
_refine_ls_extinction_method none
_refine_ls_goodness_of_fit_ref 1.030
_refine_ls_hydrogen_treatment constr
_refine_ls_matrix_type full
_refine_ls_number_parameters 464
_refine_ls_number_reflns 8911
_refine_ls_number_restraints 0
_refine_ls_restrained_S_all 1.030
_refine_ls_R_factor_all 0.0648
_refine_ls_R_factor_gt 0.0388
_refine_ls_shift/su_max 0.001
_refine_ls_shift/su_mean 0.000
_refine_ls_structure_factor_coef Fsqd
_refine_ls_weighting_details 'w=1/[\s^2^(Fo^2^)+(0.0434P)^2^+7.1960P] where P=(Fo^2^+2Fc^2^)/3'
_refine_ls_weighting_scheme calc
_refine_ls_wR_factor_gt 0.0907
_refine_ls_wR_factor_ref 0.1028
_reflns_Friedel_coverage 0.000
_reflns_number_gt 6542
_reflns_number_total 8911
_reflns_threshold_expression 'I > 2\s(I)'
_cod_data_source_file d4dt02924k2.cif
_cod_data_source_block 1
_cod_database_code 7717729
_shelx_shelxl_version_number 2018/3
_shelx_space_group_comment
;
The symmetry employed for this shelxl refinement is uniquely defined
by the following loop, which should always be used as a source of
symmetry information in preference to the above space-group names.
They are only intended as comments.
;
_shelx_estimated_absorpt_t_max 0.865
_shelx_estimated_absorpt_t_min 0.797
_olex2_refinement_description
;
1.a Ternary CH refined with riding coordinates:
 C19(H19), C40(H40)
1.b Secondary CH2 refined with riding coordinates:
 C25(H25A,H25B), C4(H4A,H4B)
1.c Aromatic/amide H refined with riding coordinates:
 C12(H12), C33(H33), C10(H10), C38(H38), C7(H7), C9(H9), C35(H35), C17(H17),
 C28(H28), C23(H23), C14(H14), C24(H24), C31(H31), C37(H37), C8(H8), C36(H36),
 C3(H3), C2(H2), C15(H15), C16(H16), C29(H29), C30(H30)
1.d Idealised Me refined as rotating group:
 C41(H41A,H41B,H41C), C20(H20A,H20B,H20C), C42(H42A,H42B,H42C), C21(H21A,H21B,
 H21C)
;
_olex2_submission_special_instructions 'No special instructions were received'

loop_
_space_group_symop_operation_xyz
'x, y, z'
'-x, y, -z+1/2'
'x+1/2, y+1/2, z'
'-x+1/2, y+1/2, -z+1/2'
'-x, -y, -z'
'x, -y, z-1/2'
'-x+1/2, -y+1/2, -z'
'x+1/2, -y+1/2, z-1/2'

loop_
_atom_site_label
_atom_site_type_symbol
_atom_site_fract_x
_atom_site_fract_y
_atom_site_fract_z
_atom_site_U_iso_or_equiv
_atom_site_adp_type
_atom_site_occupancy
_atom_site_site_symmetry_order
_atom_site_calc_flag
_atom_site_refinement_flags_posn
_atom_site_refinement_flags_adp
_atom_site_refinement_flags_occupancy
_atom_site_disorder_assembly
_atom_site_disorder_group
Zn1 Zn 0.37229(2) 0.18566(3) 0.46956(2) 0.03857(9) Uani 1 1 d . . . . .
S1 S 0.32019(2) 0.11564(6) 0.49608(3) 0.03939(14) Uani 1 1 d . . . . .
Cl2 Cl 0.37525(2) 0.39658(6) 0.49852(4) 0.05312(17) Uani 1 1 d . . . . .
S2 S 0.42115(2) 0.07051(6) 0.53772(3) 0.04650(16) Uani 1 1 d . . . . .
Cl1 Cl 0.37115(2) 0.14288(8) 0.36159(3) 0.05836(19) Uani 1 1 d . . . . .
N1 N 0.31851(6) -0.1474(2) 0.47459(12) 0.0565(6) Uani 1 1 d . . . . .
N4 N 0.45168(5) 0.2787(2) 0.61410(10) 0.0466(5) Uani 1 1 d . . . . .
N2 N 0.29495(6) -0.0370(2) 0.38406(11) 0.0494(5) Uani 1 1 d . . . . .
N3 N 0.42584(6) 0.1495(2) 0.66832(11) 0.0575(6) Uani 1 1 d . . . . .
C11 C 0.21601(6) -0.0382(2) 0.17397(12) 0.0427(6) Uani 1 1 d . . . . .
C5 C 0.24795(6) 0.0389(2) 0.28709(13) 0.0444(6) Uani 1 1 d . . . . .
C6 C 0.24818(6) -0.0036(2) 0.22191(13) 0.0450(6) Uani 1 1 d . . . . .
C26 C 0.49762(6) 0.4070(3) 0.58135(12) 0.0443(6) Uani 1 1 d . . . . .
C12 C 0.18525(7) -0.0304(3) 0.19335(14) 0.0500(6) Uani 1 1 d . . . . .
H12 H 0.164436 -0.053622 0.162213 0.060 Uiso 1 1 calc R U . . .
C32 C 0.53110(7) 0.6090(3) 0.60571(13) 0.0462(6) Uani 1 1 d . . . . .
C1 C 0.31119(6) -0.0256(2) 0.45053(13) 0.0421(6) Uani 1 1 d . . . . .
C27 C 0.49826(6) 0.5423(3) 0.58964(13) 0.0454(6) Uani 1 1 d . . . . .
C39 C 0.52887(7) 0.3363(2) 0.59052(13) 0.0448(6) Uani 1 1 d . . . . .
C18 C 0.21633(7) 0.0473(2) 0.30586(13) 0.0460(6) Uani 1 1 d . . . . .
C13 C 0.18443(7) 0.0109(3) 0.25785(14) 0.0497(6) Uani 1 1 d . . . . .
C22 C 0.43278(6) 0.1690(2) 0.60812(12) 0.0421(6) Uani 1 1 d . . . . .
C34 C 0.56144(6) 0.4047(3) 0.60549(13) 0.0453(6) Uani 1 1 d . . . . .
C33 C 0.56159(6) 0.5386(3) 0.61242(13) 0.0490(6) Uani 1 1 d . . . . .
H33 H 0.582762 0.582617 0.621864 0.059 Uiso 1 1 calc R U . . .
C25 C 0.46322(7) 0.3368(3) 0.55758(13) 0.0509(7) Uani 1 1 d . . . . .
H25A H 0.445584 0.397488 0.533310 0.061 Uiso 1 1 calc R U . . .
H25B H 0.465359 0.268695 0.526058 0.061 Uiso 1 1 calc R U . . .
C4 C 0.28185(7) 0.0733(3) 0.33861(13) 0.0513(6) Uani 1 1 d . . . . .
H4A H 0.299108 0.097664 0.315065 0.062 Uiso 1 1 calc R U . . .
H4B H 0.278134 0.147367 0.365296 0.062 Uiso 1 1 calc R U . . .
C10 C 0.21651(7) -0.0803(3) 0.10772(14) 0.0524(7) Uani 1 1 d . . . . .
H10 H 0.195577 -0.100782 0.076199 0.063 Uiso 1 1 calc R U . . .
C38 C 0.52981(8) 0.1990(3) 0.58461(15) 0.0567(7) Uani 1 1 d . . . . .
H38 H 0.509083 0.152071 0.575599 0.068 Uiso 1 1 calc R U . . .
C7 C 0.27948(7) -0.0188(3) 0.20016(15) 0.0615(8) Uani 1 1 d . . . . .
H7 H 0.300913 0.001239 0.230161 0.074 Uiso 1 1 calc R U . . .
C9 C 0.24643(8) -0.0911(3) 0.08975(15) 0.0617(8) Uani 1 1 d . . . . .
H9 H 0.246111 -0.118105 0.046095 0.074 Uiso 1 1 calc R U . . .
C35 C 0.59278(8) 0.3333(3) 0.61124(16) 0.0610(8) Uani 1 1 d . . . . .
H35 H 0.613945 0.377258 0.619712 0.073 Uiso 1 1 calc R U . . .
C17 C 0.21455(8) 0.0890(3) 0.37153(15) 0.0583(7) Uani 1 1 d . . . . .
H17 H 0.234994 0.111995 0.403832 0.070 Uiso 1 1 calc R U . . .
C19 C 0.33336(9) -0.1820(3) 0.54649(17) 0.0684(9) Uani 1 1 d . . . . .
H19 H 0.340072 -0.101283 0.572144 0.082 Uiso 1 1 calc R U . . .
C28 C 0.46757(7) 0.6198(3) 0.58200(16) 0.0610(8) Uani 1 1 d . . . . .
H28 H 0.445828 0.579693 0.571632 0.073 Uiso 1 1 calc R U . . .
C23 C 0.44019(9) 0.2491(4) 0.71157(16) 0.0754(10) Uani 1 1 d . . . . .
H23 H 0.439031 0.258829 0.756216 0.090 Uiso 1 1 calc R U . . .
C14 C 0.15274(8) 0.0188(3) 0.27776(17) 0.0668(8) Uani 1 1 d . . . . .
H14 H 0.131885 -0.005130 0.246960 0.080 Uiso 1 1 calc R U . . .
C24 C 0.45615(8) 0.3297(3) 0.67800(15) 0.0664(9) Uani 1 1 d . . . . .
H24 H 0.468006 0.405738 0.694776 0.080 Uiso 1 1 calc R U . . .
C31 C 0.53163(8) 0.7472(3) 0.61290(16) 0.0633(8) Uani 1 1 d . . . . .
H31 H 0.552859 0.790949 0.623379 0.076 Uiso 1 1 calc R U . . .
C37 C 0.56040(9) 0.1347(3) 0.59187(16) 0.0673(8) Uani 1 1 d . . . . .
H37 H 0.560387 0.044585 0.588418 0.081 Uiso 1 1 calc R U . . .
C8 C 0.27840(8) -0.0615(3) 0.13715(16) 0.0682(9) Uani 1 1 d . . . . .
H8 H 0.299115 -0.071544 0.124742 0.082 Uiso 1 1 calc R U . . .
C36 C 0.59220(9) 0.2033(3) 0.60459(17) 0.0689(9) Uani 1 1 d . . . . .
H36 H 0.612905 0.158181 0.608397 0.083 Uiso 1 1 calc R U . . .
C3 C 0.29259(9) -0.1668(3) 0.36661(18) 0.0752(10) Uani 1 1 d . . . . .
H3 H 0.282649 -0.200682 0.323537 0.090 Uiso 1 1 calc R U . . .
C2 C 0.30697(10) -0.2343(3) 0.42205(19) 0.0803(11) Uani 1 1 d . . . . .
H2 H 0.308942 -0.324317 0.425064 0.096 Uiso 1 1 calc R U . . .
C15 C 0.15233(9) 0.0600(3) 0.33992(19) 0.0726(9) Uani 1 1 d . . . . .
H15 H 0.131304 0.065034 0.351588 0.087 Uiso 1 1 calc R U . . .
C16 C 0.18383(9) 0.0959(3) 0.38784(17) 0.0681(9) Uani 1 1 d . . . . .
H16 H 0.183366 0.124418 0.430832 0.082 Uiso 1 1 calc R U . . .
C29 C 0.46967(9) 0.7506(3) 0.58961(19) 0.0742(9) Uani 1 1 d . . . . .
H29 H 0.449335 0.798651 0.584699 0.089 Uiso 1 1 calc R U . . .
C40 C 0.40672(9) 0.0360(3) 0.68473(16) 0.0731(10) Uani 1 1 d . . . . .
H40 H 0.397231 -0.013369 0.642778 0.088 Uiso 1 1 calc R U . . .
C30 C 0.50185(10) 0.8149(3) 0.60472(19) 0.0768(10) Uani 1 1 d . . . . .
H30 H 0.502647 0.904898 0.609126 0.092 Uiso 1 1 calc R U . . .
C41 C 0.37669(10) 0.0810(4) 0.7109(2) 0.1014(14) Uani 1 1 d . . . . .
H41A H 0.385464 0.129635 0.752035 0.152 Uiso 1 1 calc R U . . .
H41B H 0.363951 0.006836 0.719878 0.152 Uiso 1 1 calc R U . . .
H41C H 0.361505 0.135090 0.677351 0.152 Uiso 1 1 calc R U . . .
C20 C 0.36587(10) -0.2635(4) 0.5547(2) 0.0903(12) Uani 1 1 d . . . . .
H20A H 0.375969 -0.281357 0.602084 0.135 Uiso 1 1 calc R U . . .
H20B H 0.382389 -0.216981 0.536848 0.135 Uiso 1 1 calc R U . . .
H20C H 0.359895 -0.343851 0.530482 0.135 Uiso 1 1 calc R U . . .
C42 C 0.43170(12) -0.0510(4) 0.7347(2) 0.1082(14) Uani 1 1 d . . . . .
H42A H 0.450742 -0.074706 0.716458 0.162 Uiso 1 1 calc R U . . .
H42B H 0.419681 -0.128047 0.742432 0.162 Uiso 1 1 calc R U . . .
H42C H 0.440537 -0.005542 0.776862 0.162 Uiso 1 1 calc R U . . .
C21 C 0.30561(12) -0.2489(4) 0.5738(2) 0.1072(14) Uani 1 1 d . . . . .
H21A H 0.299942 -0.331723 0.551900 0.161 Uiso 1 1 calc R U . . .
H21B H 0.285050 -0.195695 0.564619 0.161 Uiso 1 1 calc R U . . .
H21C H 0.314398 -0.261405 0.621945 0.161 Uiso 1 1 calc R U . . .

loop_
_atom_site_aniso_label
_atom_site_aniso_U_11
_atom_site_aniso_U_22
_atom_site_aniso_U_33
_atom_site_aniso_U_23
_atom_site_aniso_U_13
_atom_site_aniso_U_12
Zn1 0.03720(15) 0.03622(15) 0.04107(16) -0.00311(12) 0.00833(12) -0.00388(12)
S1 0.0420(3) 0.0349(3) 0.0431(3) -0.0058(3) 0.0147(3) -0.0066(3)
Cl2 0.0432(3) 0.0368(3) 0.0790(5) -0.0101(3) 0.0156(3) -0.0040(3)
S2 0.0461(4) 0.0390(3) 0.0496(4) -0.0013(3) 0.0047(3) 0.0026(3)
Cl1 0.0497(4) 0.0826(5) 0.0439(4) -0.0095(3) 0.0143(3) 0.0028(3)
N1 0.0669(15) 0.0347(12) 0.0597(15) -0.0042(10) 0.0025(12) -0.0045(11)
N4 0.0410(11) 0.0553(13) 0.0403(12) -0.0010(10) 0.0054(9) -0.0143(10)
N2 0.0513(13) 0.0392(12) 0.0501(13) -0.0087(10) 0.0001(10) -0.0072(10)
N3 0.0601(14) 0.0687(16) 0.0420(13) 0.0037(11) 0.0107(11) -0.0225(12)
C11 0.0444(14) 0.0385(13) 0.0410(13) -0.0006(11) 0.0041(11) -0.0006(11)
C5 0.0430(14) 0.0435(14) 0.0427(14) -0.0054(11) 0.0048(11) -0.0077(11)
C6 0.0430(14) 0.0446(14) 0.0458(14) -0.0024(11) 0.0091(11) -0.0051(11)
C26 0.0389(13) 0.0495(15) 0.0423(14) 0.0041(11) 0.0070(11) -0.0084(11)
C12 0.0376(13) 0.0535(16) 0.0511(16) -0.0022(13) -0.0015(11) -0.0018(12)
C32 0.0447(14) 0.0443(15) 0.0495(15) 0.0024(12) 0.0124(12) -0.0050(11)
C1 0.0377(13) 0.0349(13) 0.0528(15) -0.0030(11) 0.0104(11) -0.0043(10)
C27 0.0370(13) 0.0503(15) 0.0473(14) 0.0076(12) 0.0084(11) -0.0019(11)
C39 0.0486(14) 0.0445(15) 0.0406(14) 0.0023(11) 0.0106(11) -0.0046(12)
C18 0.0485(14) 0.0413(14) 0.0471(15) -0.0015(11) 0.0109(12) -0.0027(11)
C13 0.0457(14) 0.0480(15) 0.0557(16) 0.0029(13) 0.0144(12) 0.0023(12)
C22 0.0338(12) 0.0491(15) 0.0395(13) 0.0045(11) 0.0033(10) -0.0031(11)
C34 0.0404(13) 0.0509(16) 0.0445(14) 0.0039(12) 0.0112(11) 0.0002(12)
C33 0.0371(13) 0.0548(16) 0.0531(16) 0.0008(13) 0.0088(11) -0.0100(12)
C25 0.0451(14) 0.0599(17) 0.0445(15) 0.0051(12) 0.0064(12) -0.0156(12)
C4 0.0508(15) 0.0507(16) 0.0475(15) -0.0044(12) 0.0045(12) -0.0112(13)
C10 0.0578(17) 0.0466(15) 0.0463(15) -0.0040(12) 0.0026(13) 0.0005(13)
C38 0.0665(19) 0.0478(16) 0.0569(17) 0.0001(13) 0.0182(14) -0.0072(14)
C7 0.0436(15) 0.082(2) 0.0586(18) -0.0094(16) 0.0134(13) -0.0075(15)
C9 0.075(2) 0.0616(19) 0.0495(17) -0.0086(14) 0.0182(15) 0.0027(16)
C35 0.0463(16) 0.070(2) 0.0666(19) 0.0041(16) 0.0156(14) 0.0047(14)
C17 0.0722(19) 0.0532(17) 0.0510(16) -0.0059(13) 0.0190(14) -0.0059(15)
C19 0.090(2) 0.0389(16) 0.068(2) 0.0039(14) 0.0077(18) -0.0008(15)
C28 0.0446(15) 0.065(2) 0.071(2) 0.0098(16) 0.0126(14) 0.0030(14)
C23 0.084(2) 0.098(3) 0.0445(17) -0.0131(17) 0.0181(16) -0.037(2)
C14 0.0469(16) 0.080(2) 0.075(2) 0.0095(18) 0.0186(15) 0.0042(15)
C24 0.070(2) 0.078(2) 0.0489(17) -0.0145(15) 0.0107(15) -0.0309(17)
C31 0.0619(19) 0.0479(17) 0.081(2) -0.0027(15) 0.0198(16) -0.0108(15)
C37 0.092(2) 0.0494(17) 0.066(2) 0.0027(15) 0.0310(18) 0.0058(17)
C8 0.0598(19) 0.085(2) 0.067(2) -0.0090(18) 0.0285(16) -0.0008(17)
C36 0.068(2) 0.070(2) 0.073(2) 0.0073(17) 0.0253(17) 0.0215(17)
C3 0.090(2) 0.0486(18) 0.072(2) -0.0233(16) -0.0044(19) -0.0087(17)
C2 0.108(3) 0.0351(16) 0.081(2) -0.0148(16) -0.002(2) -0.0042(17)
C15 0.067(2) 0.077(2) 0.085(2) 0.0143(19) 0.0402(19) 0.0165(18)
C16 0.088(2) 0.0596(19) 0.066(2) 0.0004(16) 0.0371(19) 0.0081(17)
C29 0.066(2) 0.062(2) 0.096(3) 0.0114(19) 0.0231(19) 0.0171(17)
C40 0.087(2) 0.080(2) 0.0524(18) 0.0090(16) 0.0179(17) -0.0324(19)
C30 0.087(3) 0.0447(17) 0.102(3) 0.0043(17) 0.030(2) 0.0073(17)
C41 0.074(2) 0.126(4) 0.111(3) 0.032(3) 0.036(2) -0.022(2)
C20 0.083(3) 0.074(2) 0.102(3) 0.014(2) 0.003(2) 0.015(2)
C42 0.124(4) 0.090(3) 0.113(3) 0.035(3) 0.037(3) 0.009(3)
C21 0.123(4) 0.091(3) 0.116(3) 0.027(3) 0.048(3) 0.007(3)

loop_
_atom_type_symbol
_atom_type_description
_atom_type_scat_dispersion_real
_atom_type_scat_dispersion_imag
_atom_type_scat_source
C C 0.0033 0.0016 'International Tables Vol C Tables 4.2.6.8 and 6.1.1.4'
H H 0.0000 0.0000 'International Tables Vol C Tables 4.2.6.8 and 6.1.1.4'
Cl Cl 0.1484 0.1585 'International Tables Vol C Tables 4.2.6.8 and 6.1.1.4'
N N 0.0061 0.0033 'International Tables Vol C Tables 4.2.6.8 and 6.1.1.4'
S S 0.1246 0.1234 'International Tables Vol C Tables 4.2.6.8 and 6.1.1.4'
Zn Zn 0.2839 1.4301 'International Tables Vol C Tables 4.2.6.8 and 6.1.1.4'

loop_
_geom_angle_atom_site_label_1
_geom_angle_atom_site_label_2
_geom_angle_atom_site_label_3
_geom_angle
_geom_angle_site_symmetry_1
_geom_angle_site_symmetry_3
_geom_angle_publ_flag
Cl2 Zn1 S1 102.68(2) . . ?
Cl2 Zn1 S2 110.48(3) . . ?
S2 Zn1 S1 109.86(2) . . ?
Cl1 Zn1 S1 111.94(3) . . ?
Cl1 Zn1 Cl2 115.84(3) . . ?
Cl1 Zn1 S2 106.04(3) . . ?
C1 S1 Zn1 101.61(8) . . ?
C22 S2 Zn1 100.99(9) . . ?
C1 N1 C19 125.3(2) . . ?
C1 N1 C2 108.9(2) . . ?
C2 N1 C19 125.5(3) . . ?
C22 N4 C25 123.5(2) . . ?
C22 N4 C24 109.6(2) . . ?
C24 N4 C25 126.8(2) . . ?
C1 N2 C4 124.3(2) . . ?
C1 N2 C3 109.1(2) . . ?
C3 N2 C4 126.6(2) . . ?
C22 N3 C23 109.0(2) . . ?
C22 N3 C40 124.6(2) . . ?
C23 N3 C40 126.4(2) . . ?
C12 C11 C6 119.1(2) . . ?
C12 C11 C10 121.7(2) . . ?
C10 C11 C6 119.1(2) . . ?
C6 C5 C18 120.6(2) . . ?
C6 C5 C4 120.1(2) . . ?
C18 C5 C4 119.3(2) . . ?
C11 C6 C7 116.8(2) . . ?
C5 C6 C11 119.6(2) . . ?
C5 C6 C7 123.5(2) . . ?
C27 C26 C39 120.6(2) . . ?
C27 C26 C25 120.0(2) . . ?
C39 C26 C25 119.2(2) . . ?
C11 C12 H12 118.9 . . ?
C11 C12 C13 122.2(2) . . ?
C13 C12 H12 118.9 . . ?
C33 C32 C27 119.4(2) . . ?
C33 C32 C31 121.4(2) . . ?
C31 C32 C27 119.2(2) . . ?
N1 C1 S1 126.7(2) . . ?
N2 C1 S1 126.68(19) . . ?
N2 C1 N1 106.6(2) . . ?
C26 C27 C32 119.3(2) . . ?
C26 C27 C28 123.6(2) . . ?
C28 C27 C32 117.2(3) . . ?
C26 C39 C34 119.3(2) . . ?
C26 C39 C38 123.0(2) . . ?
C38 C39 C34 117.6(2) . . ?
C5 C18 C13 119.3(2) . . ?
C5 C18 C17 123.0(2) . . ?
C17 C18 C13 117.7(2) . . ?
C12 C13 C18 119.2(2) . . ?
C12 C13 C14 122.2(3) . . ?
C14 C13 C18 118.7(3) . . ?
N4 C22 S2 126.19(19) . . ?
N4 C22 N3 106.8(2) . . ?
N3 C22 S2 127.0(2) . . ?
C33 C34 C39 119.3(2) . . ?
C33 C34 C35 121.7(2) . . ?
C35 C34 C39 119.1(3) . . ?
C32 C33 H33 119.0 . . ?
C34 C33 C32 122.0(2) . . ?
C34 C33 H33 119.0 . . ?
N4 C25 C26 112.8(2) . . ?
N4 C25 H25A 109.0 . . ?
N4 C25 H25B 109.0 . . ?
C26 C25 H25A 109.0 . . ?
C26 C25 H25B 109.0 . . ?
H25A C25 H25B 107.8 . . ?
N2 C4 C5 110.9(2) . . ?
N2 C4 H4A 109.5 . . ?
N2 C4 H4B 109.5 . . ?
C5 C4 H4A 109.5 . . ?
C5 C4 H4B 109.5 . . ?
H4A C4 H4B 108.0 . . ?
C11 C10 H10 119.2 . . ?
C9 C10 C11 121.6(3) . . ?
C9 C10 H10 119.2 . . ?
C39 C38 H38 119.4 . . ?
C37 C38 C39 121.2(3) . . ?
C37 C38 H38 119.4 . . ?
C6 C7 H7 119.3 . . ?
C8 C7 C6 121.4(3) . . ?
C8 C7 H7 119.3 . . ?
C10 C9 H9 120.1 . . ?
C10 C9 C8 119.9(3) . . ?
C8 C9 H9 120.1 . . ?
C34 C35 H35 119.5 . . ?
C36 C35 C34 120.9(3) . . ?
C36 C35 H35 119.5 . . ?
C18 C17 H17 119.3 . . ?
C16 C17 C18 121.5(3) . . ?
C16 C17 H17 119.3 . . ?
N1 C19 H19 107.9 . . ?
N1 C19 C20 110.4(3) . . ?
N1 C19 C21 109.6(3) . . ?
C20 C19 H19 107.9 . . ?
C20 C19 C21 112.9(3) . . ?
C21 C19 H19 107.9 . . ?
C27 C28 H28 119.5 . . ?
C29 C28 C27 121.1(3) . . ?
C29 C28 H28 119.5 . . ?
N3 C23 H23 126.1 . . ?
C24 C23 N3 107.8(3) . . ?
C24 C23 H23 126.1 . . ?
C13 C14 H14 119.3 . . ?
C15 C14 C13 121.5(3) . . ?
C15 C14 H14 119.3 . . ?
N4 C24 H24 126.6 . . ?
C23 C24 N4 106.9(3) . . ?
C23 C24 H24 126.6 . . ?
C32 C31 H31 119.5 . . ?
C30 C31 C32 120.9(3) . . ?
C30 C31 H31 119.5 . . ?
C38 C37 H37 119.6 . . ?
C38 C37 C36 120.7(3) . . ?
C36 C37 H37 119.6 . . ?
C7 C8 C9 121.2(3) . . ?
C7 C8 H8 119.4 . . ?
C9 C8 H8 119.4 . . ?
C35 C36 C37 120.4(3) . . ?
C35 C36 H36 119.8 . . ?
C37 C36 H36 119.8 . . ?
N2 C3 H3 126.2 . . ?
C2 C3 N2 107.7(3) . . ?
C2 C3 H3 126.2 . . ?
N1 C2 H2 126.1 . . ?
C3 C2 N1 107.7(3) . . ?
C3 C2 H2 126.1 . . ?
C14 C15 H15 119.9 . . ?
C14 C15 C16 120.2(3) . . ?
C16 C15 H15 119.9 . . ?
C17 C16 C15 120.5(3) . . ?
C17 C16 H16 119.8 . . ?
C15 C16 H16 119.8 . . ?
C28 C29 H29 119.4 . . ?
C28 C29 C30 121.3(3) . . ?
C30 C29 H29 119.4 . . ?
N3 C40 H40 108.2 . . ?
N3 C40 C41 110.0(3) . . ?
N3 C40 C42 109.6(3) . . ?
C41 C40 H40 108.2 . . ?
C41 C40 C42 112.6(3) . . ?
C42 C40 H40 108.2 . . ?
C31 C30 C29 120.4(3) . . ?
C31 C30 H30 119.8 . . ?
C29 C30 H30 119.8 . . ?
C40 C41 H41A 109.5 . . ?
C40 C41 H41B 109.5 . . ?
C40 C41 H41C 109.5 . . ?
H41A C41 H41B 109.5 . . ?
H41A C41 H41C 109.5 . . ?
H41B C41 H41C 109.5 . . ?
C19 C20 H20A 109.5 . . ?
C19 C20 H20B 109.5 . . ?
C19 C20 H20C 109.5 . . ?
H20A C20 H20B 109.5 . . ?
H20A C20 H20C 109.5 . . ?
H20B C20 H20C 109.5 . . ?
C40 C42 H42A 109.5 . . ?
C40 C42 H42B 109.5 . . ?
C40 C42 H42C 109.5 . . ?
H42A C42 H42B 109.5 . . ?
H42A C42 H42C 109.5 . . ?
H42B C42 H42C 109.5 . . ?
C19 C21 H21A 109.5 . . ?
C19 C21 H21B 109.5 . . ?
C19 C21 H21C 109.5 . . ?
H21A C21 H21B 109.5 . . ?
H21A C21 H21C 109.5 . . ?
H21B C21 H21C 109.5 . . ?

loop_
_geom_bond_atom_site_label_1
_geom_bond_atom_site_label_2
_geom_bond_distance
_geom_bond_site_symmetry_2
_geom_bond_publ_flag
Zn1 S1 2.3882(6) . ?
Zn1 Cl2 2.2433(7) . ?
Zn1 S2 2.3808(7) . ?
Zn1 Cl1 2.2354(7) . ?
S1 C1 1.710(2) . ?
S2 C22 1.717(3) . ?
N1 C1 1.349(3) . ?
N1 C19 1.471(4) . ?
N1 C2 1.376(4) . ?
N4 C22 1.343(3) . ?
N4 C25 1.477(3) . ?
N4 C24 1.373(3) . ?
N2 C1 1.343(3) . ?
N2 C4 1.470(3) . ?
N2 C3 1.378(4) . ?
N3 C22 1.344(3) . ?
N3 C23 1.373(4) . ?
N3 C40 1.480(4) . ?
C11 C6 1.432(3) . ?
C11 C12 1.385(4) . ?
C11 C10 1.425(4) . ?
C5 C6 1.402(3) . ?
C5 C18 1.412(3) . ?
C5 C4 1.513(3) . ?
C6 C7 1.437(4) . ?
C26 C27 1.401(4) . ?
C26 C39 1.408(4) . ?
C26 C25 1.508(3) . ?
C12 H12 0.9300 . ?
C12 C13 1.392(4) . ?
C32 C27 1.434(3) . ?
C32 C33 1.387(4) . ?
C32 C31 1.428(4) . ?
C27 C28 1.431(4) . ?
C39 C34 1.433(3) . ?
C39 C38 1.419(4) . ?
C18 C13 1.430(4) . ?
C18 C17 1.427(4) . ?
C13 C14 1.426(4) . ?
C34 C33 1.384(4) . ?
C34 C35 1.424(4) . ?
C33 H33 0.9300 . ?
C25 H25A 0.9700 . ?
C25 H25B 0.9700 . ?
C4 H4A 0.9700 . ?
C4 H4B 0.9700 . ?
C10 H10 0.9300 . ?
C10 C9 1.340(4) . ?
C38 H38 0.9300 . ?
C38 C37 1.357(4) . ?
C7 H7 0.9300 . ?
C7 C8 1.349(4) . ?
C9 H9 0.9300 . ?
C9 C8 1.410(4) . ?
C35 H35 0.9300 . ?
C35 C36 1.344(4) . ?
C17 H17 0.9300 . ?
C17 C16 1.351(4) . ?
C19 H19 0.9800 . ?
C19 C20 1.512(5) . ?
C19 C21 1.526(5) . ?
C28 H28 0.9300 . ?
C28 C29 1.354(4) . ?
C23 H23 0.9300 . ?
C23 C24 1.338(4) . ?
C14 H14 0.9300 . ?
C14 C15 1.342(5) . ?
C24 H24 0.9300 . ?
C31 H31 0.9300 . ?
C31 C30 1.345(4) . ?
C37 H37 0.9300 . ?
C37 C36 1.410(5) . ?
C8 H8 0.9300 . ?
C36 H36 0.9300 . ?
C3 H3 0.9300 . ?
C3 C2 1.320(5) . ?
C2 H2 0.9300 . ?
C15 H15 0.9300 . ?
C15 C16 1.417(5) . ?
C16 H16 0.9300 . ?
C29 H29 0.9300 . ?
C29 C30 1.399(5) . ?
C40 H40 0.9800 . ?
C40 C41 1.505(5) . ?
C40 C42 1.512(5) . ?
C30 H30 0.9300 . ?
C41 H41A 0.9600 . ?
C41 H41B 0.9600 . ?
C41 H41C 0.9600 . ?
C20 H20A 0.9600 . ?
C20 H20B 0.9600 . ?
C20 H20C 0.9600 . ?
C42 H42A 0.9600 . ?
C42 H42B 0.9600 . ?
C42 H42C 0.9600 . ?
C21 H21A 0.9600 . ?
C21 H21B 0.9600 . ?
C21 H21C 0.9600 . ?

loop_
_geom_torsion_atom_site_label_1
_geom_torsion_atom_site_label_2
_geom_torsion_atom_site_label_3
_geom_torsion_atom_site_label_4
_geom_torsion
_geom_torsion_site_symmetry_1
_geom_torsion_site_symmetry_2
_geom_torsion_site_symmetry_3
_geom_torsion_site_symmetry_4
_geom_torsion_publ_flag
Zn1 S1 C1 N1 99.3(2) . . . . ?
Zn1 S1 C1 N2 -81.9(2) . . . . ?
Zn1 S2 C22 N4 -80.7(2) . . . . ?
Zn1 S2 C22 N3 101.7(2) . . . . ?
N2 C3 C2 N1 -0.1(4) . . . . ?
N3 C23 C24 N4 -0.3(4) . . . . ?
C11 C6 C7 C8 1.1(4) . . . . ?
C11 C12 C13 C18 0.3(4) . . . . ?
C11 C12 C13 C14 -180.0(3) . . . . ?
C11 C10 C9 C8 0.5(5) . . . . ?
C5 C6 C7 C8 179.2(3) . . . . ?
C5 C18 C13 C12 -0.8(4) . . . . ?
C5 C18 C13 C14 179.4(3) . . . . ?
C5 C18 C17 C16 -180.0(3) . . . . ?
C6 C11 C12 C13 0.5(4) . . . . ?
C6 C11 C10 C9 1.5(4) . . . . ?
C6 C5 C18 C13 0.5(4) . . . . ?
C6 C5 C18 C17 179.6(3) . . . . ?
C6 C5 C4 N2 -96.2(3) . . . . ?
C6 C7 C8 C9 0.9(5) . . . . ?
C26 C27 C28 C29 -179.0(3) . . . . ?
C26 C39 C34 C33 1.7(4) . . . . ?
C26 C39 C34 C35 -176.8(2) . . . . ?
C26 C39 C38 C37 178.1(3) . . . . ?
C12 C11 C6 C5 -0.8(4) . . . . ?
C12 C11 C6 C7 177.4(3) . . . . ?
C12 C11 C10 C9 -178.1(3) . . . . ?
C12 C13 C14 C15 -179.4(3) . . . . ?
C32 C27 C28 C29 0.1(4) . . . . ?
C32 C31 C30 C29 0.6(5) . . . . ?
C1 N1 C19 C20 -125.9(3) . . . . ?
C1 N1 C19 C21 109.0(3) . . . . ?
C1 N1 C2 C3 -0.3(4) . . . . ?
C1 N2 C4 C5 -143.4(2) . . . . ?
C1 N2 C3 C2 0.6(4) . . . . ?
C27 C26 C39 C34 -2.8(4) . . . . ?
C27 C26 C39 C38 178.2(2) . . . . ?
C27 C26 C25 N4 -98.2(3) . . . . ?
C27 C32 C33 C34 -1.4(4) . . . . ?
C27 C32 C31 C30 -0.1(5) . . . . ?
C27 C28 C29 C30 0.5(5) . . . . ?
C39 C26 C27 C32 1.8(4) . . . . ?
C39 C26 C27 C28 -179.1(3) . . . . ?
C39 C26 C25 N4 86.1(3) . . . . ?
C39 C34 C33 C32 0.4(4) . . . . ?
C39 C34 C35 C36 -1.7(4) . . . . ?
C39 C38 C37 C36 -0.9(5) . . . . ?
C18 C5 C6 C11 0.3(4) . . . . ?
C18 C5 C6 C7 -177.8(3) . . . . ?
C18 C5 C4 N2 82.4(3) . . . . ?
C18 C13 C14 C15 0.4(5) . . . . ?
C18 C17 C16 C15 0.8(5) . . . . ?
C13 C18 C17 C16 -0.9(4) . . . . ?
C13 C14 C15 C16 -0.6(5) . . . . ?
C22 N4 C25 C26 -148.5(2) . . . . ?
C22 N4 C24 C23 0.8(4) . . . . ?
C22 N3 C23 C24 -0.3(4) . . . . ?
C22 N3 C40 C41 -126.5(3) . . . . ?
C22 N3 C40 C42 109.3(3) . . . . ?
C34 C39 C38 C37 -1.0(4) . . . . ?
C34 C35 C36 C37 -0.1(5) . . . . ?
C33 C32 C27 C26 0.3(4) . . . . ?
C33 C32 C27 C28 -178.8(2) . . . . ?
C33 C32 C31 C30 178.4(3) . . . . ?
C33 C34 C35 C36 179.8(3) . . . . ?
C25 N4 C22 S2 4.9(4) . . . . ?
C25 N4 C22 N3 -177.1(2) . . . . ?
C25 N4 C24 C23 176.8(3) . . . . ?
C25 C26 C27 C32 -173.9(2) . . . . ?
C25 C26 C27 C28 5.2(4) . . . . ?
C25 C26 C39 C34 172.9(2) . . . . ?
C25 C26 C39 C38 -6.1(4) . . . . ?
C4 N2 C1 S1 -0.2(4) . . . . ?
C4 N2 C1 N1 178.8(2) . . . . ?
C4 N2 C3 C2 -179.0(3) . . . . ?
C4 C5 C6 C11 178.9(2) . . . . ?
C4 C5 C6 C7 0.8(4) . . . . ?
C4 C5 C18 C13 -178.1(2) . . . . ?
C4 C5 C18 C17 0.9(4) . . . . ?
C10 C11 C6 C5 179.5(2) . . . . ?
C10 C11 C6 C7 -2.3(4) . . . . ?
C10 C11 C12 C13 -179.8(3) . . . . ?
C10 C9 C8 C7 -1.8(5) . . . . ?
C38 C39 C34 C33 -179.2(2) . . . . ?
C38 C39 C34 C35 2.3(4) . . . . ?
C38 C37 C36 C35 1.5(5) . . . . ?
C35 C34 C33 C32 178.9(3) . . . . ?
C17 C18 C13 C12 -179.9(3) . . . . ?
C17 C18 C13 C14 0.3(4) . . . . ?
C19 N1 C1 S1 5.1(4) . . . . ?
C19 N1 C1 N2 -174.0(3) . . . . ?
C19 N1 C2 C3 174.3(3) . . . . ?
C28 C29 C30 C31 -0.9(6) . . . . ?
C23 N3 C22 S2 178.8(2) . . . . ?
C23 N3 C22 N4 0.8(3) . . . . ?
C23 N3 C40 C41 55.6(4) . . . . ?
C23 N3 C40 C42 -68.7(5) . . . . ?
C14 C15 C16 C17 0.0(5) . . . . ?
C24 N4 C22 S2 -179.0(2) . . . . ?
C24 N4 C22 N3 -1.0(3) . . . . ?
C24 N4 C25 C26 36.1(4) . . . . ?
C31 C32 C27 C26 178.9(3) . . . . ?
C31 C32 C27 C28 -0.3(4) . . . . ?
C31 C32 C33 C34 -179.9(3) . . . . ?
C3 N2 C1 S1 -179.8(2) . . . . ?
C3 N2 C1 N1 -0.8(3) . . . . ?
C3 N2 C4 C5 36.1(4) . . . . ?
C2 N1 C1 S1 179.7(2) . . . . ?
C2 N1 C1 N2 0.7(3) . . . . ?
C2 N1 C19 C20 60.3(4) . . . . ?
C2 N1 C19 C21 -64.8(4) . . . . ?
C40 N3 C22 S2 0.6(4) . . . . ?
C40 N3 C22 N4 -177.4(3) . . . . ?
C40 N3 C23 C24 177.9(3) . . . . ?
